data_2239484
loop_
_publ_author_name
'Duncan, Nathan S.'
'Beall, Howard D.'
'Kearns, Alison K.'
'Li, Chun'
'Natale, Nicholas R.'

_publ_section_title
;
 Ethyl
 3-(9-chloro-10-oxo-9,10-dihydroanthracen-9-yl)-5-methylisoxazole-4-carboxylate
;
_journal_coeditor_code FF2125
_journal_issue 3
_journal_name_full 'Acta Crystallographica Section E'
_journal_page_first o315
_journal_page_last o316
_journal_paper_doi 10.1107/S1600536814003080
_journal_volume 70
_journal_year 2014
_chemical_formula_iupac 'C21 H16 Cl1 N1 O4'
_chemical_formula_moiety 'C21 H16 Cl1 N1 O4'
_chemical_formula_sum 'C21 H16 Cl N O4'
_chemical_formula_weight 381.80
_chemical_name_systematic
;
Ethyl 3-(9-chloro-10-oxo-9,10-dihydroanthracen-9-yl)-5-methylisoxazole-4-\
carboxylate
;
_space_group_crystal_system triclinic
_space_group_IT_number 2
_space_group_name_Hall '-P 1'
_space_group_name_H-M_alt 'P -1'
_symmetry_space_group_name_Hall '-P 1'
_symmetry_space_group_name_H-M 'P -1'
_atom_sites_solution_hydrogens geom
_atom_sites_solution_primary direct
_atom_sites_solution_secondary difmap
_audit_creation_method
;
  Olex2 1.2
  (compiled Apr 23 2013 17:54:37, GUI svn.r4466)
;
_cell_angle_alpha 77.9547(14)
_cell_angle_beta 73.4361(13)
_cell_angle_gamma 89.1187(13)
_cell_formula_units_Z 4
_cell_length_a 10.0121(3)
_cell_length_b 12.6146(4)
_cell_length_c 14.9503(4)
_cell_measurement_reflns_used 3126
_cell_measurement_temperature 100.(2)
_cell_volume 1768.04(9)
_computing_cell_refinement 'SAINT (Bruker, 2008)'
_computing_data_collection 'APEX2 (Bruker, 2008)'
_computing_data_reduction 'SAINT (Bruker, 2008)'
_computing_molecular_graphics
;
OLEX2 (Dolomanov <i>et al.</i>, 2009)
;
_computing_publication_material
;
publCIF (Westrip, 2010) and OLEX2 (Dolomanov <i>et al.</i>,
2009)
;
_computing_structure_refinement 'SHELXL-2013 (Sheldrick 2008)'
_computing_structure_solution 'SHELXS97 (Sheldrick 2008)'
_diffrn_ambient_temperature 100(2)
_diffrn_detector_area_resol_mean 8.3333
_diffrn_measured_fraction_theta_full 0.992
_diffrn_measured_fraction_theta_max 0.992
_diffrn_measurement_device_type 'Bruker SMART BREEZE CCD'
_diffrn_measurement_method '\f and \w scans'
_diffrn_radiation_monochromator graphite
_diffrn_radiation_type MoK\a
_diffrn_radiation_wavelength 0.71073
_diffrn_reflns_av_R_equivalents 0.0228
_diffrn_reflns_limit_h_max 13
_diffrn_reflns_limit_h_min -12
_diffrn_reflns_limit_k_max 16
_diffrn_reflns_limit_k_min -16
_diffrn_reflns_limit_l_max 19
_diffrn_reflns_limit_l_min 0
_diffrn_reflns_number 48576
_diffrn_reflns_theta_full 28.30
_diffrn_reflns_theta_max 28.30
_diffrn_reflns_theta_min 1.45
_exptl_absorpt_coefficient_mu 0.244
_exptl_absorpt_correction_T_max 0.95
_exptl_absorpt_correction_T_min 0.89
_exptl_absorpt_correction_type multi-scan
_exptl_absorpt_process_details '(SADABS; Bruker, 2008)'
_exptl_crystal_colour 'translucent white'
_exptl_crystal_density_diffrn 1.434
_exptl_crystal_density_method 'not measured'
_exptl_crystal_description prism
_exptl_crystal_F_000 792
_exptl_crystal_size_max 0.466
_exptl_crystal_size_mid 0.372
_exptl_crystal_size_min 0.229
_refine_diff_density_max 0.463
_refine_diff_density_min -0.221
_refine_ls_extinction_method none
_refine_ls_goodness_of_fit_ref 1.028
_refine_ls_hydrogen_treatment constr
_refine_ls_matrix_type full
_refine_ls_number_parameters 491
_refine_ls_number_reflns 8722
_refine_ls_number_restraints 0
_refine_ls_restrained_S_all 1.028
_refine_ls_R_factor_all 0.0362
_refine_ls_R_factor_gt 0.0330
_refine_ls_shift/su_max 0.001
_refine_ls_shift/su_mean 0.000
_refine_ls_structure_factor_coef Fsqd
_refine_ls_weighting_details 'calc w=1/[\s^2^(Fo^2^)+(0.0452P)^2^+0.9406P] where P=(Fo^2^+2Fc^2^)/3'
_refine_ls_weighting_scheme calc
_refine_ls_wR_factor_gt 0.0858
_refine_ls_wR_factor_ref 0.0886
_reflns_number_gt 8026
_reflns_number_total 8722
_reflns_threshold_expression I>2sigma(I)
_cod_data_source_file ff2125sup1.cif
_cod_data_source_block I
_cod_original_formula_sum 'C21 H16 Cl1 N1 O4'
_cod_database_code 2239484
_cod_database_fobs_code 2239484

loop_
_space_group_symop_operation_xyz
'x, y, z'
'-x, -y, -z'

loop_
_atom_site_type_symbol
_atom_site_label
_atom_site_fract_x
_atom_site_fract_y
_atom_site_fract_z
_atom_site_U_iso_or_equiv
_atom_site_adp_type
_atom_site_calc_flag
_atom_site_refinement_flags
_atom_site_occupancy
C C1 0.14668(12) 0.69710(9) 0.77157(9) 0.0171(2) Uani d . 1
H H1 0.2322 0.6874 0.7267 0.021 Uiso calc R 1
C C2 0.08750(13) 0.61345(10) 0.84944(9) 0.0199(2) Uani d . 1
H H2 0.1321 0.5465 0.8572 0.024 Uiso calc R 1
C C3 -0.03702(13) 0.62764(10) 0.91595(9) 0.0194(2) Uani d . 1
H H3 -0.0774 0.5704 0.9691 0.023 Uiso calc R 1
C C4 -0.10204(12) 0.72499(10) 0.90473(8) 0.0161(2) Uani d . 1
H H4 -0.1866 0.7347 0.9506 0.019 Uiso calc R 1
C C5 -0.11310(12) 1.10305(9) 0.72727(9) 0.0162(2) Uani d . 1
H H5 -0.2003 1.1108 0.7714 0.019 Uiso calc R 1
C C6 -0.05040(13) 1.19009(9) 0.65439(9) 0.0190(2) Uani d . 1
H H6 -0.0957 1.2568 0.6475 0.023 Uiso calc R 1
C C7 0.07903(13) 1.17969(10) 0.59119(9) 0.0192(2) Uani d . 1
H H7 0.1236 1.2401 0.5426 0.023 Uiso calc R 1
C C8 0.14296(12) 1.08127(9) 0.59904(8) 0.0163(2) Uani d . 1
H H8 0.2311 1.0744 0.5556 0.02 Uiso calc R 1
C C9 0.14299(11) 0.88266(9) 0.67070(8) 0.0121(2) Uani d . 1
C C10 -0.11608(11) 0.91308(9) 0.81700(8) 0.0137(2) Uani d . 1
C C11 -0.04392(11) 0.80947(9) 0.82605(8) 0.0128(2) Uani d . 1
C C12 0.08113(11) 0.79510(9) 0.75903(8) 0.0127(2) Uani d . 1
C C13 0.07843(11) 0.99208(9) 0.67055(8) 0.0125(2) Uani d . 1
C C14 -0.04852(11) 1.00370(9) 0.73628(8) 0.0126(2) Uani d . 1
C C15 0.30024(11) 0.89485(8) 0.64771(8) 0.0121(2) Uani d . 1
C C16 0.37774(11) 0.93407(9) 0.70223(8) 0.0130(2) Uani d . 1
C C17 0.51406(12) 0.93268(9) 0.64969(8) 0.0140(2) Uani d . 1
C C18 0.65071(12) 0.96354(10) 0.65966(9) 0.0191(2) Uani d . 1
H H9 0.7208 0.9139 0.6345 0.029 Uiso calc R 1
H H11 0.6424 0.9591 0.7273 0.029 Uiso calc R 1
H H10 0.6791 1.0379 0.6238 0.029 Uiso calc R 1
C C19 0.31997(12) 0.96906(9) 0.79302(8) 0.0139(2) Uani d . 1
C C20 0.36925(12) 1.05664(10) 0.90633(8) 0.0167(2) Uani d . 1
H H12 0.3349 0.9956 0.9619 0.02 Uiso calc R 1
H H13 0.2924 1.1062 0.9031 0.02 Uiso calc R 1
C C21 0.49282(13) 1.11622(10) 0.91531(9) 0.0189(2) Uani d . 1
H H14 0.5705 1.0677 0.9133 0.028 Uiso calc R 1
H H16 0.4671 1.14 0.9761 0.028 Uiso calc R 1
H H15 0.5211 1.1796 0.8624 0.028 Uiso calc R 1
C C1' 0.65302(12) 0.38133(10) 0.59466(8) 0.0169(2) Uani d . 1
H H1' 0.7394 0.4118 0.5514 0.02 Uiso calc R 1
C C2' 0.59357(13) 0.28905(10) 0.58200(9) 0.0195(2) Uani d . 1
H H2' 0.6396 0.2563 0.5304 0.023 Uiso calc R 1
C C3' 0.46644(13) 0.24425(10) 0.64482(9) 0.0193(2) Uani d . 1
H H3' 0.4242 0.1824 0.635 0.023 Uiso calc R 1
C C4' 0.40195(12) 0.29011(9) 0.72152(9) 0.0163(2) Uani d . 1
H H4' 0.3161 0.2587 0.765 0.02 Uiso calc R 1
C C5' 0.40299(12) 0.56283(10) 0.91808(8) 0.0172(2) Uani d . 1
H H5' 0.3222 0.5268 0.9646 0.021 Uiso calc R 1
C C6' 0.46182(13) 0.65393(10) 0.93270(9) 0.0198(2) Uani d . 1
H H6' 0.4215 0.6804 0.989 0.024 Uiso calc R 1
C C7' 0.58021(13) 0.70657(10) 0.86465(9) 0.0201(2) Uani d . 1
H H7' 0.6195 0.7701 0.8738 0.024 Uiso calc R 1
C C8' 0.64117(12) 0.66661(10) 0.78341(9) 0.0180(2) Uani d . 1
H H8' 0.7234 0.7018 0.7381 0.022 Uiso calc R 1
C C9' 0.64736(11) 0.53627(8) 0.67675(8) 0.0119(2) Uani d . 1
C C10' 0.39380(12) 0.42679(9) 0.82106(8) 0.0142(2) Uani d . 1
C C11' 0.46221(11) 0.38264(9) 0.73568(8) 0.0128(2) Uani d . 1
C C12' 0.58679(11) 0.42963(9) 0.67049(8) 0.0125(2) Uani d . 1
C C13' 0.58229(11) 0.57506(9) 0.76802(8) 0.0128(2) Uani d . 1
C C14' 0.46152(11) 0.52325(9) 0.83524(8) 0.0132(2) Uani d . 1
C C15' 0.80463(11) 0.53349(9) 0.65468(8) 0.0124(2) Uani d . 1
C C16' 0.88436(11) 0.46614(9) 0.70831(8) 0.0129(2) Uani d . 1
C C17' 1.01975(12) 0.49193(9) 0.65518(8) 0.0147(2) Uani d . 1
C C18' 1.15761(12) 0.45330(10) 0.66295(9) 0.0201(2) Uani d . 1
H H11' 1.1876 0.3992 0.6238 0.03 Uiso calc R 1
H H10' 1.1501 0.4205 0.7298 0.03 Uiso calc R 1
H H9' 1.2261 0.5147 0.6405 0.03 Uiso calc R 1
C C19' 0.82856(12) 0.38530(9) 0.79801(8) 0.0136(2) Uani d . 1
C C20' 0.88427(13) 0.24866(10) 0.91601(9) 0.0195(2) Uani d . 1
H H12' 0.804 0.2051 0.9142 0.023 Uiso calc R 1
H H13' 0.8555 0.281 0.9731 0.023 Uiso calc R 1
C C21' 1.00659(13) 0.17823(10) 0.91951(9) 0.0215(2) Uani d . 1
H H14' 1.0301 0.143 0.8648 0.032 Uiso calc R 1
H H16' 0.9821 0.1227 0.9789 0.032 Uiso calc R 1
H H15' 1.087 0.2232 0.9171 0.032 Uiso calc R 1
Cl Cl1 0.10081(3) 0.83526(2) 0.573222(19) 0.01709(7) Uani d . 1
Cl Cl1' 0.60533(3) 0.63770(2) 0.58213(2) 0.01801(7) Uani d . 1
N N1 0.38204(10) 0.87205(8) 0.56959(7) 0.01485(19) Uani d . 1
N N1' 0.88548(10) 0.59449(8) 0.57680(7) 0.01584(19) Uani d . 1
O O1 -0.22728(9) 0.92378(7) 0.87479(6) 0.02125(18) Uani d . 1
O O2 0.51896(8) 0.89548(7) 0.57090(6) 0.01550(16) Uani d . 1
O O3 0.19812(9) 0.95794(8) 0.83804(6) 0.02023(18) Uani d . 1
O O4 0.41820(8) 1.01639(7) 0.81836(6) 0.01672(17) Uani d . 1
O O1' 0.28444(9) 0.38481(7) 0.87812(6) 0.02227(19) Uani d . 1
O O2' 1.02297(8) 0.56851(7) 0.57716(6) 0.01688(17) Uani d . 1
O O3' 0.70532(9) 0.36690(7) 0.83742(6) 0.01982(18) Uani d . 1
O O4' 0.92966(9) 0.33385(7) 0.82938(6) 0.01871(18) Uani d . 1

loop_
_atom_site_aniso_label
_atom_site_aniso_U_11
_atom_site_aniso_U_22
_atom_site_aniso_U_33
_atom_site_aniso_U_12
_atom_site_aniso_U_13
_atom_site_aniso_U_23
C1 0.0149(5) 0.0158(5) 0.0182(6) 0.0020(4) -0.0012(4) -0.0031(4)
C2 0.0197(6) 0.0150(5) 0.0230(6) 0.0021(4) -0.0053(5) -0.0008(4)
C3 0.0184(6) 0.0173(5) 0.0185(6) -0.0025(4) -0.0041(4) 0.0034(4)
C4 0.0131(5) 0.0190(5) 0.0143(5) -0.0016(4) -0.0023(4) -0.0014(4)
C5 0.0151(5) 0.0160(5) 0.0194(6) 0.0020(4) -0.0059(4) -0.0067(4)
C6 0.0232(6) 0.0138(5) 0.0226(6) 0.0030(4) -0.0105(5) -0.0043(4)
C7 0.0240(6) 0.0150(5) 0.0180(6) -0.0022(4) -0.0076(5) 0.0003(4)
C8 0.0163(5) 0.0167(5) 0.0143(5) -0.0013(4) -0.0032(4) -0.0012(4)
C9 0.0127(5) 0.0134(5) 0.0105(5) -0.0005(4) -0.0027(4) -0.0045(4)
C10 0.0123(5) 0.0147(5) 0.0146(5) -0.0007(4) -0.0036(4) -0.0049(4)
C11 0.0121(5) 0.0136(5) 0.0129(5) -0.0011(4) -0.0038(4) -0.0031(4)
C12 0.0124(5) 0.0126(5) 0.0131(5) -0.0017(4) -0.0035(4) -0.0025(4)
C13 0.0136(5) 0.0127(5) 0.0125(5) 0.0002(4) -0.0055(4) -0.0031(4)
C14 0.0123(5) 0.0128(5) 0.0139(5) -0.0004(4) -0.0050(4) -0.0039(4)
C15 0.0128(5) 0.0108(5) 0.0117(5) 0.0003(4) -0.0020(4) -0.0023(4)
C16 0.0126(5) 0.0131(5) 0.0125(5) -0.0001(4) -0.0030(4) -0.0023(4)
C17 0.0145(5) 0.0130(5) 0.0136(5) 0.0008(4) -0.0031(4) -0.0020(4)
C18 0.0118(5) 0.0250(6) 0.0201(6) -0.0002(4) -0.0039(4) -0.0048(5)
C19 0.0145(5) 0.0152(5) 0.0119(5) 0.0002(4) -0.0043(4) -0.0021(4)
C20 0.0157(5) 0.0235(6) 0.0131(5) 0.0019(4) -0.0043(4) -0.0085(4)
C21 0.0190(6) 0.0225(6) 0.0182(6) 0.0002(4) -0.0076(4) -0.0077(4)
C1' 0.0156(5) 0.0202(5) 0.0150(5) 0.0025(4) -0.0030(4) -0.0057(4)
C2' 0.0224(6) 0.0210(6) 0.0184(6) 0.0058(5) -0.0072(5) -0.0100(5)
C3' 0.0236(6) 0.0147(5) 0.0233(6) 0.0019(4) -0.0112(5) -0.0063(4)
C4' 0.0153(5) 0.0134(5) 0.0203(6) 0.0008(4) -0.0065(4) -0.0018(4)
C5' 0.0138(5) 0.0214(6) 0.0146(5) 0.0024(4) -0.0005(4) -0.0050(4)
C6' 0.0180(6) 0.0247(6) 0.0184(6) 0.0041(5) -0.0032(4) -0.0116(5)
C7' 0.0180(6) 0.0202(6) 0.0246(6) 0.0006(4) -0.0052(5) -0.0112(5)
C8' 0.0149(5) 0.0177(5) 0.0202(6) -0.0013(4) -0.0016(4) -0.0061(4)
C9' 0.0118(5) 0.0114(5) 0.0108(5) 0.0017(4) -0.0023(4) -0.0004(4)
C10' 0.0127(5) 0.0136(5) 0.0148(5) 0.0017(4) -0.0026(4) -0.0019(4)
C11' 0.0123(5) 0.0126(5) 0.0138(5) 0.0027(4) -0.0046(4) -0.0021(4)
C12' 0.0124(5) 0.0125(5) 0.0131(5) 0.0023(4) -0.0049(4) -0.0026(4)
C13' 0.0119(5) 0.0130(5) 0.0135(5) 0.0033(4) -0.0032(4) -0.0037(4)
C14' 0.0123(5) 0.0132(5) 0.0137(5) 0.0025(4) -0.0029(4) -0.0031(4)
C15' 0.0127(5) 0.0111(5) 0.0127(5) 0.0011(4) -0.0021(4) -0.0034(4)
C16' 0.0120(5) 0.0134(5) 0.0132(5) 0.0014(4) -0.0030(4) -0.0034(4)
C17' 0.0146(5) 0.0140(5) 0.0149(5) 0.0006(4) -0.0028(4) -0.0042(4)
C18' 0.0119(5) 0.0253(6) 0.0222(6) 0.0023(4) -0.0030(4) -0.0057(5)
C19' 0.0141(5) 0.0152(5) 0.0122(5) 0.0023(4) -0.0039(4) -0.0041(4)
C20' 0.0178(6) 0.0216(6) 0.0152(5) 0.0019(4) -0.0037(4) 0.0032(4)
C21' 0.0222(6) 0.0218(6) 0.0215(6) 0.0057(5) -0.0098(5) -0.0019(5)
Cl1 0.01746(13) 0.02050(13) 0.01522(13) -0.00197(10) -0.00467(10) -0.00783(10)
Cl1' 0.01790(13) 0.01718(13) 0.01622(13) 0.00446(10) -0.00449(10) 0.00158(10)
N1 0.0111(4) 0.0161(4) 0.0167(5) -0.0013(3) -0.0018(4) -0.0051(4)
N1' 0.0107(4) 0.0161(4) 0.0174(5) 0.0014(3) -0.0004(4) -0.0016(4)
O1 0.0162(4) 0.0198(4) 0.0222(4) 0.0021(3) 0.0029(3) -0.0042(3)
O2 0.0117(4) 0.0176(4) 0.0167(4) 0.0004(3) -0.0016(3) -0.0061(3)
O3 0.0139(4) 0.0301(5) 0.0175(4) -0.0022(3) -0.0015(3) -0.0106(4)
O4 0.0138(4) 0.0241(4) 0.0140(4) -0.0007(3) -0.0032(3) -0.0087(3)
O1' 0.0176(4) 0.0215(4) 0.0219(4) -0.0054(3) 0.0042(3) -0.0053(3)
O2' 0.0110(4) 0.0172(4) 0.0184(4) 0.0004(3) -0.0001(3) -0.0009(3)
O3' 0.0132(4) 0.0248(4) 0.0165(4) 0.0020(3) -0.0016(3) 0.0025(3)
O4' 0.0134(4) 0.0216(4) 0.0171(4) 0.0019(3) -0.0040(3) 0.0040(3)

loop_
_atom_type_symbol
_atom_type_description
_atom_type_scat_dispersion_real
_atom_type_scat_dispersion_imag
_atom_type_scat_source
C C 0.0033 0.0016 'International Tables Vol C Tables 4.2.6.8 and 6.1.1.4'
H H 0.0000 0.0000 'International Tables Vol C Tables 4.2.6.8 and 6.1.1.4'
O O 0.0106 0.0060 'International Tables Vol C Tables 4.2.6.8 and 6.1.1.4'
Cl Cl 0.1484 0.1585 'International Tables Vol C Tables 4.2.6.8 and 6.1.1.4'
N N 0.0061 0.0033 'International Tables Vol C Tables 4.2.6.8 and 6.1.1.4'

loop_
_geom_angle_atom_site_label_1
_geom_angle_atom_site_label_2
_geom_angle_atom_site_label_3
_geom_angle
C2 C1 H1 119.8
C2 C1 C12 120.35(11)
C12 C1 H1 119.8
C1 C2 H2 120.0
C1 C2 C3 120.05(11)
C3 C2 H2 120.0
C2 C3 H3 120.0
C4 C3 C2 120.04(11)
C4 C3 H3 120.0
C3 C4 H4 119.8
C3 C4 C11 120.36(11)
C11 C4 H4 119.8
C6 C5 H5 119.8
C6 C5 C14 120.31(11)
C14 C5 H5 119.8
C5 C6 H6 120.0
C5 C6 C7 119.91(11)
C7 C6 H6 120.0
C6 C7 H7 120.0
C8 C7 C6 120.10(11)
C8 C7 H7 120.0
C7 C8 H8 119.8
C7 C8 C13 120.35(11)
C13 C8 H8 119.8
C12 C9 C13 115.60(9)
C12 C9 C15 111.79(9)
C12 C9 Cl1 104.99(7)
C13 C9 C15 110.64(9)
C13 C9 Cl1 104.61(7)
C15 C9 Cl1 108.58(7)
C11 C10 C14 117.91(10)
O1 C10 C11 121.04(10)
O1 C10 C14 121.05(10)
C4 C11 C10 118.76(10)
C12 C11 C4 119.60(10)
C12 C11 C10 121.63(10)
C1 C12 C9 119.43(10)
C1 C12 C11 119.59(10)
C11 C12 C9 120.91(10)
C8 C13 C9 119.07(10)
C14 C13 C8 119.54(10)
C14 C13 C9 121.25(10)
C5 C14 C10 119.02(10)
C13 C14 C5 119.70(10)
C13 C14 C10 121.27(10)
C16 C15 C9 127.17(10)
N1 C15 C9 121.03(10)
N1 C15 C16 111.76(10)
C15 C16 C19 126.63(10)
C17 C16 C15 104.16(10)
C17 C16 C19 129.20(10)
C16 C17 C18 135.08(11)
O2 C17 C16 109.11(10)
O2 C17 C18 115.80(10)
C17 C18 H9 109.5
C17 C18 H11 109.5
C17 C18 H10 109.5
H9 C18 H11 109.5
H9 C18 H10 109.5
H11 C18 H10 109.5
O3 C19 C16 123.82(10)
O3 C19 O4 124.34(10)
O4 C19 C16 111.82(9)
H12 C20 H13 108.6
C21 C20 H12 110.5
C21 C20 H13 110.5
O4 C20 H12 110.5
O4 C20 H13 110.5
O4 C20 C21 106.38(9)
C20 C21 H14 109.5
C20 C21 H16 109.5
C20 C21 H15 109.5
H14 C21 H16 109.5
H14 C21 H15 109.5
H16 C21 H15 109.5
C2' C1' H1' 119.8
C2' C1' C12' 120.42(11)
C12' C1' H1' 119.8
C1' C2' H2' 119.9
C1' C2' C3' 120.12(11)
C3' C2' H2' 119.9
C2' C3' H3' 120.1
C4' C3' C2' 119.75(11)
C4' C3' H3' 120.1
C3' C4' H4' 119.7
C3' C4' C11' 120.54(11)
C11' C4' H4' 119.7
C6' C5' H5' 119.7
C6' C5' C14' 120.54(11)
C14' C5' H5' 119.7
C5' C6' H6' 120.1
C5' C6' C7' 119.75(11)
C7' C6' H6' 120.1
C6' C7' H7' 119.9
C8' C7' C6' 120.25(11)
C8' C7' H7' 119.9
C7' C8' H8' 119.8
C7' C8' C13' 120.32(11)
C13' C8' H8' 119.8
C12' C9' C15' 110.41(9)
C12' C9' Cl1' 104.74(7)
C13' C9' C12' 115.68(9)
C13' C9' C15' 111.79(9)
C13' C9' Cl1' 105.16(7)
C15' C9' Cl1' 108.46(7)
C11' C10' C14' 117.98(10)
O1' C10' C11' 120.91(10)
O1' C10' C14' 121.11(10)
C4' C11' C10' 119.18(10)
C12' C11' C4' 119.46(10)
C12' C11' C10' 121.34(10)
C1' C12' C9' 119.00(10)
C1' C12' C11' 119.64(10)
C11' C12' C9' 121.26(10)
C8' C13' C9' 119.14(10)
C8' C13' C14' 119.61(10)
C14' C13' C9' 121.21(10)
C5' C14' C10' 119.01(10)
C13' C14' C5' 119.49(10)
C13' C14' C10' 121.50(10)
C16' C15' C9' 127.97(10)
N1' C15' C9' 120.52(10)
N1' C15' C16' 111.46(10)
C15' C16' C19' 126.54(10)
C17' C16' C15' 104.15(10)
C17' C16' C19' 129.26(10)
C16' C17' C18' 135.17(11)
O2' C17' C16' 109.33(10)
O2' C17' C18' 115.47(10)
C17' C18' H11' 109.5
C17' C18' H10' 109.5
C17' C18' H9' 109.5
H11' C18' H10' 109.5
H11' C18' H9' 109.5
H10' C18' H9' 109.5
O3' C19' C16' 123.46(10)
O3' C19' O4' 124.30(10)
O4' C19' C16' 112.24(9)
H12' C20' H13' 108.6
C21' C20' H12' 110.3
C21' C20' H13' 110.3
O4' C20' H12' 110.3
O4' C20' H13' 110.3
O4' C20' C21' 107.02(10)
C20' C21' H14' 109.5
C20' C21' H16' 109.5
C20' C21' H15' 109.5
H14' C21' H16' 109.5
H14' C21' H15' 109.5
H16' C21' H15' 109.5
C15 N1 O2 105.32(9)
C15' N1' O2' 105.48(9)
C17 O2 N1 109.65(8)
C19 O4 C20 115.53(9)
C17' O2' N1' 109.57(8)
C19' O4' C20' 116.25(9)

loop_
_geom_bond_atom_site_label_1
_geom_bond_atom_site_label_2
_geom_bond_distance
C1 H1 0.95
C1 C2 1.3903(16)
C1 C12 1.3938(15)
C2 H2 0.95
C2 C3 1.3913(17)
C3 H3 0.95
C3 C4 1.3826(17)
C4 H4 0.95
C4 C11 1.4012(15)
C5 H5 0.95
C5 C6 1.3852(17)
C5 C14 1.4004(15)
C6 H6 0.95
C6 C7 1.3920(18)
C7 H7 0.95
C7 C8 1.3865(17)
C8 H8 0.95
C8 C13 1.3975(15)
C9 C12 1.5144(15)
C9 C13 1.5150(15)
C9 C15 1.5157(15)
C9 Cl1 1.8390(11)
C10 C11 1.4837(15)
C10 C14 1.4843(15)
C10 O1 1.2247(14)
C11 C12 1.3993(15)
C13 C14 1.3947(15)
C15 C16 1.4324(15)
C15 N1 1.3058(14)
C16 C17 1.3689(15)
C16 C19 1.4718(15)
C17 C18 1.4840(16)
C17 O2 1.3443(14)
C18 H9 0.98
C18 H11 0.98
C18 H10 0.98
C19 O3 1.2078(14)
C19 O4 1.3387(13)
C20 H12 0.99
C20 H13 0.99
C20 C21 1.5096(16)
C20 O4 1.4598(13)
C21 H14 0.98
C21 H16 0.98
C21 H15 0.98
C1' H1' 0.95
C1' C2' 1.3866(17)
C1' C12' 1.3940(15)
C2' H2' 0.95
C2' C3' 1.3931(18)
C3' H3' 0.95
C3' C4' 1.3820(17)
C4' H4' 0.95
C4' C11' 1.4031(15)
C5' H5' 0.95
C5' C6' 1.3835(17)
C5' C14' 1.4007(16)
C6' H6' 0.95
C6' C7' 1.3913(17)
C7' H7' 0.95
C7' C8' 1.3875(17)
C8' H8' 0.95
C8' C13' 1.3941(16)
C9' C12' 1.5153(15)
C9' C13' 1.5125(15)
C9' C15' 1.5154(15)
C9' Cl1' 1.8392(11)
C10' C11' 1.4816(15)
C10' C14' 1.4834(15)
C10' O1' 1.2263(14)
C11' C12' 1.3948(15)
C13' C14' 1.3986(15)
C15' C16' 1.4358(15)
C15' N1' 1.3080(14)
C16' C17' 1.3660(15)
C16' C19' 1.4732(15)
C17' C18' 1.4844(16)
C17' O2' 1.3431(14)
C18' H11' 0.98
C18' H10' 0.98
C18' H9' 0.98
C19' O3' 1.2086(14)
C19' O4' 1.3376(13)
C20' H12' 0.99
C20' H13' 0.99
C20' C21' 1.5085(17)
C20' O4' 1.4620(14)
C21' H14' 0.98
C21' H16' 0.98
C21' H15' 0.98
N1 O2 1.4132(12)
N1' O2' 1.4114(12)

loop_
_geom_hbond_atom_site_label_D
_geom_hbond_atom_site_label_H
_geom_hbond_atom_site_label_A
_geom_hbond_site_symmetry_A
_geom_hbond_distance_DH
_geom_hbond_distance_HA
_geom_hbond_distance_DA
_geom_hbond_angle_DHA
C2 H2 O1' . 0.95 2.55 3.4902(15) 171
C7 H7 N1' 2_676 0.95 2.47 3.3294(15) 151.1
C1' H1' O2' 2_766 0.95 2.57 3.4866(12) 161.1
C2' H2' N1 2_666 0.95 2.47 3.3041(18) 146.3
C6' H6' O3' 2_667 0.95 2.49 3.3224(15) 146.3
C7' H7' O1 1_655 0.95 2.50 3.4275(17) 167

loop_
_geom_torsion_atom_site_label_1
_geom_torsion_atom_site_label_2
_geom_torsion_atom_site_label_3
_geom_torsion_atom_site_label_4
_geom_torsion
C1 C2 C3 C4 -0.03(19)
C2 C1 C12 C9 -176.44(11)
C2 C1 C12 C11 0.85(17)
C2 C3 C4 C11 0.61(18)
C3 C4 C11 C10 -179.42(11)
C3 C4 C11 C12 -0.45(17)
C4 C11 C12 C1 -0.28(16)
C4 C11 C12 C9 176.97(10)
C5 C6 C7 C8 2.26(18)
C6 C5 C14 C10 178.02(10)
C6 C5 C14 C13 -1.02(16)
C6 C7 C8 C13 -0.29(18)
C7 C8 C13 C9 173.37(10)
C7 C8 C13 C14 -2.33(17)
C8 C13 C14 C5 2.97(16)
C8 C13 C14 C10 -176.04(10)
C9 C13 C14 C5 -172.63(10)
C9 C13 C14 C10 8.35(15)
C9 C15 C16 C17 -177.95(10)
C9 C15 C16 C19 1.07(18)
C9 C15 N1 O2 178.44(9)
C10 C11 C12 C1 178.66(10)
C10 C11 C12 C9 -4.09(16)
C11 C10 C14 C5 -178.71(10)
C11 C10 C14 C13 0.31(15)
C12 C1 C2 C3 -0.70(19)
C12 C9 C13 C8 170.17(10)
C12 C9 C13 C14 -14.20(14)
C12 C9 C15 C16 -67.49(14)
C12 C9 C15 N1 114.81(11)
C13 C9 C12 C1 -170.74(10)
C13 C9 C12 C11 12.01(14)
C13 C9 C15 C16 62.90(14)
C13 C9 C15 N1 -114.80(11)
C14 C5 C6 C7 -1.60(17)
C14 C10 C11 C4 176.47(10)
C14 C10 C11 C12 -2.47(15)
C15 C9 C12 C1 -42.96(13)
C15 C9 C12 C11 139.79(10)
C15 C9 C13 C8 41.83(13)
C15 C9 C13 C14 -142.55(10)
C15 C16 C17 C18 178.51(12)
C15 C16 C17 O2 -0.33(12)
C15 C16 C19 O3 8.13(18)
C15 C16 C19 O4 -170.64(10)
C15 N1 O2 C17 -0.62(11)
C16 C15 N1 O2 0.41(12)
C16 C17 O2 N1 0.60(12)
C16 C19 O4 C20 178.23(9)
C17 C16 C19 O3 -173.10(12)
C17 C16 C19 O4 8.13(16)
C18 C17 O2 N1 -178.50(9)
C19 C16 C17 C18 -0.5(2)
C19 C16 C17 O2 -179.31(10)
C21 C20 O4 C19 -174.29(10)
C1' C2' C3' C4' -2.02(18)
C2' C1' C12' C9' -174.16(10)
C2' C1' C12' C11' 2.07(17)
C2' C3' C4' C11' 1.17(17)
C3' C4' C11' C10' -177.19(10)
C3' C4' C11' C12' 1.29(17)
C4' C11' C12' C1' -2.90(16)
C4' C11' C12' C9' 173.24(10)
C5' C6' C7' C8' -1.49(19)
C6' C5' C14' C10' -178.70(11)
C6' C5' C14' C13' 1.49(17)
C6' C7' C8' C13' 1.69(19)
C7' C8' C13' C9' 177.32(11)
C7' C8' C13' C14' -0.29(17)
C8' C13' C14' C5' -1.28(16)
C8' C13' C14' C10' 178.91(10)
C9' C13' C14' C5' -178.84(10)
C9' C13' C14' C10' 1.35(16)
C9' C15' C16' C17' 177.03(11)
C9' C15' C16' C19' -0.75(18)
C9' C15' N1' O2' -177.67(9)
C10' C11' C12' C1' 175.55(10)
C10' C11' C12' C9' -8.31(16)
C11' C10' C14' C5' -176.52(10)
C11' C10' C14' C13' 3.30(16)
C12' C1' C2' C3' 0.40(18)
C12' C9' C13' C8' 173.61(10)
C12' C9' C13' C14' -8.82(15)
C12' C9' C15' C16' -65.23(14)
C12' C9' C15' N1' 111.96(11)
C13' C9' C12' C1' -171.48(10)
C13' C9' C12' C11' 12.35(14)
C13' C9' C15' C16' 65.06(14)
C13' C9' C15' N1' -117.75(11)
C14' C5' C6' C7' -0.10(18)
C14' C10' C11' C4' 178.70(10)
C14' C10' C11' C12' 0.25(15)
C15' C9' C12' C1' -43.29(13)
C15' C9' C12' C11' 140.54(10)
C15' C9' C13' C8' 46.10(13)
C15' C9' C13' C14' -136.33(10)
C15' C16' C17' C18' -177.22(13)
C15' C16' C17' O2' 0.65(12)
C15' C16' C19' O3' -0.30(18)
C15' C16' C19' O4' 178.59(10)
C15' N1' O2' C17' 0.47(12)
C16' C15' N1' O2' -0.06(12)
C16' C17' O2' N1' -0.72(12)
C16' C19' O4' C20' -177.48(9)
C17' C16' C19' O3' -177.53(12)
C17' C16' C19' O4' 1.37(17)
C18' C17' O2' N1' 177.61(9)
C19' C16' C17' C18' 0.5(2)
C19' C16' C17' O2' 178.35(10)
C21' C20' O4' C19' 161.23(10)
Cl1 C9 C12 C1 74.57(11)
Cl1 C9 C12 C11 -102.68(10)
Cl1 C9 C13 C8 -74.92(11)
Cl1 C9 C13 C14 100.71(10)
Cl1 C9 C15 C16 177.16(9)
Cl1 C9 C15 N1 -0.54(13)
Cl1' C9' C12' C1' 73.28(11)
Cl1' C9' C12' C11' -102.89(10)
Cl1' C9' C13' C8' -71.39(11)
Cl1' C9' C13' C14' 106.18(10)
Cl1' C9' C15' C16' -179.45(9)
Cl1' C9' C15' N1' -2.27(13)
N1 C15 C16 C17 -0.07(13)
N1 C15 C16 C19 178.95(10)
N1' C15' C16' C17' -0.36(13)
N1' C15' C16' C19' -178.15(10)
O1 C10 C11 C4 -2.90(16)
O1 C10 C11 C12 178.15(11)
O1 C10 C14 C5 0.67(16)
O1 C10 C14 C13 179.69(11)
O3 C19 O4 C20 -0.53(16)
O1' C10' C11' C4' -1.38(16)
O1' C10' C11' C12' -179.83(11)
O1' C10' C14' C5' 3.56(17)
O1' C10' C14' C13' -176.62(11)
O3' C19' O4' C20' 1.40(17)
